data_7207466
loop_
_publ_author_name
'Kan, Wei-Qiu'
'Ma, Jian-Fang'
'Liu, Ying-Ying'
'Yang, Jin'
'Liu, Bo'

_publ_section_title
;
 0D, 2D and 3D metal phosphonates assembled from a new
 2&#x2032;-carboxybiphenyl-4-ylmethylphosphonic acid: Syntheses,
 topological structures and photoluminescent properties
;
_journal_issue 6
_journal_name_full CrystEngComm
_journal_page_first 2268
_journal_paper_doi 10.1039/c2ce06479k
_journal_volume 14
_journal_year 2012
_chemical_formula_moiety 'C28 H23.9 Cu5 O14.2 P2, 0.8(H2 O)'
_chemical_formula_sum 'C28 H25.5 Cu5 O15 P2'
_chemical_formula_weight 981.62
_chemical_name_systematic
;
?
;
_space_group_IT_number 14
_symmetry_cell_setting monoclinic
_symmetry_space_group_name_Hall '-P 2ybc'
_symmetry_space_group_name_H-M 'P 1 21/c 1'
_atom_sites_solution_hydrogens geom
_atom_sites_solution_primary direct
_atom_sites_solution_secondary difmap
_audit_creation_method SHELXL-97
_cell_angle_alpha 90.00
_cell_angle_beta 97.675(5)
_cell_angle_gamma 90.00
_cell_formula_units_Z 2
_cell_length_a 13.6470(10)
_cell_length_b 12.2255(5)
_cell_length_c 10.0282(4)
_cell_measurement_reflns_used 1646
_cell_measurement_temperature 293(2)
_cell_measurement_theta_max 29.1133
_cell_measurement_theta_min 2.8960
_cell_volume 1658.13(16)
_computing_cell_refinement CrysAlis
_computing_data_collection 'CrysAlis (Oxford Diffraction, 2006)'
_computing_data_reduction CrysAlis
_computing_structure_refinement 'SHELXL-97 (Sheldrick, 1997)'
_computing_structure_solution 'SHELXL-97 (Sheldrick, 1997)'
_diffrn_ambient_temperature 293(2)
_diffrn_detector_area_resol_mean 10.0
_diffrn_measured_fraction_theta_full 0.996
_diffrn_measured_fraction_theta_max 0.996
_diffrn_measurement_device_type 'Oxford Diffraction Gemini R Ultra'
_diffrn_measurement_method '\w scan'
_diffrn_radiation_monochromator graphite
_diffrn_radiation_source 'fine-focus sealed tube'
_diffrn_radiation_type MoK\a
_diffrn_radiation_wavelength 0.71073
_diffrn_reflns_av_R_equivalents 0.0586
_diffrn_reflns_av_sigmaI/netI 0.1015
_diffrn_reflns_limit_h_max 16
_diffrn_reflns_limit_h_min -13
_diffrn_reflns_limit_k_max 14
_diffrn_reflns_limit_k_min -12
_diffrn_reflns_limit_l_max 10
_diffrn_reflns_limit_l_min -12
_diffrn_reflns_number 6471
_diffrn_reflns_theta_full 25.00
_diffrn_reflns_theta_max 25.35
_diffrn_reflns_theta_min 2.90
_exptl_absorpt_coefficient_mu 3.322
_exptl_absorpt_correction_T_max 1.00000
_exptl_absorpt_correction_T_min 0.82844
_exptl_absorpt_correction_type multi-scan
_exptl_absorpt_process_details
;
CrysAlis (Oxford Diffraction, 2006)
;
_exptl_crystal_colour green
_exptl_crystal_density_diffrn 1.966
_exptl_crystal_density_method 'not measured'
_exptl_crystal_description block
_exptl_crystal_F_000 977
_exptl_crystal_size_max 0.21
_exptl_crystal_size_mid 0.20
_exptl_crystal_size_min 0.18
_refine_diff_density_max 0.773
_refine_diff_density_min -0.726
_refine_diff_density_rms 0.143
_refine_ls_extinction_method none
_refine_ls_goodness_of_fit_ref 1.095
_refine_ls_hydrogen_treatment constr
_refine_ls_matrix_type full
_refine_ls_number_parameters 233
_refine_ls_number_reflns 3013
_refine_ls_number_restraints 0
_refine_ls_restrained_S_all 1.095
_refine_ls_R_factor_all 0.0917
_refine_ls_R_factor_gt 0.0600
_refine_ls_shift/su_max 0.000
_refine_ls_shift/su_mean 0.000
_refine_ls_structure_factor_coef Fsqd
_refine_ls_weighting_details 'calc w=1/[\s^2^(Fo^2^)+(0.0528P)^2^+0.5484P] where P=(Fo^2^+2Fc^2^)/3'
_refine_ls_weighting_scheme calc
_refine_ls_wR_factor_gt 0.1329
_refine_ls_wR_factor_ref 0.1539
_reflns_number_gt 2134
_reflns_number_total 3013
_reflns_threshold_expression >2\s(I)
_cod_data_source_file c2ce06479k.txt
_cod_data_source_block compound-2
_cod_original_cell_volume 1658.13(15)
_cod_original_sg_symbol_H-M p21/c
_cod_original_formula_sum 'C28 H25.50 Cu5 O15 P2'
_cod_database_code 7207466

loop_
_symmetry_equiv_pos_as_xyz
'x, y, z'
'-x, y+1/2, -z+1/2'
'-x, -y, -z'
'x, -y-1/2, z-1/2'

loop_
_atom_site_label
_atom_site_type_symbol
_atom_site_fract_x
_atom_site_fract_y
_atom_site_fract_z
_atom_site_U_iso_or_equiv
_atom_site_adp_type
_atom_site_occupancy
_atom_site_symmetry_multiplicity
_atom_site_calc_flag
_atom_site_refinement_flags
Cu1 Cu 0.59762(7) 0.26811(7) 0.96986(8) 0.0275(3) Uani 1 1 d .
Cu2 Cu 0.60496(8) 0.08914(7) 1.21665(8) 0.0317(3) Uani 1 1 d .
Cu3 Cu 0.5000 0.0000 1.5000 0.0269(4) Uani 1 2 d S
P1 P 0.54883(16) 0.65662(14) 0.77111(17) 0.0265(5) Uani 1 1 d .
C1 C 0.6671(7) 0.7112(7) 0.8487(9) 0.054(3) Uani 1 1 d .
H1A H 0.7068 0.7281 0.7780 0.065 Uiso 1 1 calc R
H1B H 0.6550 0.7793 0.8933 0.065 Uiso 1 1 calc R
C2 C 0.7269(7) 0.6366(7) 0.9503(8) 0.040(2) Uani 1 1 d .
C3 C 0.8094(7) 0.5812(8) 0.9189(9) 0.049(2) Uani 1 1 d .
H3 H 0.8307 0.5929 0.8358 0.059 Uiso 1 1 calc R
C4 C 0.8613(7) 0.5085(7) 1.0091(8) 0.044(2) Uani 1 1 d .
H4 H 0.9156 0.4705 0.9858 0.053 Uiso 1 1 calc R
C5 C 0.8307(7) 0.4939(6) 1.1339(7) 0.038(2) Uani 1 1 d .
C6 C 0.7508(7) 0.5489(6) 1.1704(7) 0.038(2) Uani 1 1 d .
H6 H 0.7309 0.5382 1.2546 0.046 Uiso 1 1 calc R
C7 C 0.6997(7) 0.6216(6) 1.0773(8) 0.043(2) Uani 1 1 d .
H7 H 0.6464 0.6607 1.1015 0.052 Uiso 1 1 calc R
C8 C 0.8869(7) 0.4147(6) 1.2334(8) 0.040(2) Uani 1 1 d .
C9 C 0.9785(8) 0.4477(7) 1.2968(9) 0.055(3) Uani 1 1 d .
H9 H 1.0039 0.5149 1.2748 0.066 Uiso 1 1 calc R
C10 C 1.0317(8) 0.3839(9) 1.3901(11) 0.070(3) Uani 1 1 d .
H10 H 1.0956 0.4043 1.4251 0.084 Uiso 1 1 calc R
C11 C 0.9920(9) 0.2896(9) 1.4331(12) 0.083(4) Uani 1 1 d .
H11 H 1.0261 0.2489 1.5028 0.099 Uiso 1 1 calc R
C12 C 0.9008(8) 0.2557(9) 1.3719(10) 0.065(3) Uani 1 1 d .
H12 H 0.8744 0.1903 1.3983 0.078 Uiso 1 1 calc R
C13 C 0.8473(6) 0.3183(7) 1.2706(7) 0.0352(19) Uani 1 1 d .
C14 C 0.7522(6) 0.2695(6) 1.2033(8) 0.0333(19) Uani 1 1 d .
O1 O 0.4986(4) 0.7525(4) 0.6911(5) 0.0302(13) Uani 1 1 d .
O2 O 0.5639(5) 0.5604(4) 0.6810(5) 0.0406(15) Uani 1 1 d .
O3 O 0.4937(4) 0.6264(4) 0.8879(4) 0.0329(13) Uani 1 1 d .
O4 O 0.7196(4) 0.3008(4) 1.0883(5) 0.0347(13) Uani 1 1 d .
O5 O 0.7116(5) 0.1959(5) 1.2669(5) 0.0444(15) Uani 1 1 d .
O6 O 0.5863(4) 0.1239(4) 1.0315(4) 0.0384(15) Uani 1 1 d .
O7 O 0.6026(4) 0.0760(3) 1.4113(4) 0.0234(11) Uani 1 1 d .
O1W O 1.242(3) 0.503(3) 1.481(3) 0.20(3) Uani 0.41(3) 1 d P

loop_
_atom_site_aniso_label
_atom_site_aniso_U_11
_atom_site_aniso_U_22
_atom_site_aniso_U_33
_atom_site_aniso_U_23
_atom_site_aniso_U_13
_atom_site_aniso_U_12
Cu1 0.0488(7) 0.0199(5) 0.0139(5) 0.0012(4) 0.0053(4) -0.0033(4)
Cu2 0.0600(8) 0.0223(5) 0.0133(5) 0.0009(4) 0.0069(4) -0.0051(4)
Cu3 0.0489(9) 0.0202(6) 0.0134(6) -0.0026(5) 0.0108(6) -0.0030(6)
P1 0.0497(14) 0.0184(9) 0.0127(9) -0.0002(7) 0.0089(8) 0.0043(8)
C1 0.069(7) 0.044(5) 0.045(5) 0.019(4) -0.007(5) -0.012(5)
C2 0.033(5) 0.043(5) 0.040(5) 0.010(4) -0.009(4) -0.011(4)
C3 0.032(6) 0.073(7) 0.040(5) 0.010(5) -0.001(4) -0.011(5)
C4 0.041(6) 0.046(5) 0.048(5) 0.004(4) 0.017(4) -0.003(4)
C5 0.052(6) 0.036(5) 0.027(4) -0.003(4) 0.007(4) -0.007(4)
C6 0.056(6) 0.033(4) 0.024(4) -0.005(4) 0.000(4) 0.006(4)
C7 0.063(7) 0.033(4) 0.030(5) -0.009(4) -0.008(4) 0.005(4)
C8 0.041(6) 0.035(5) 0.039(5) -0.001(4) -0.005(4) 0.005(4)
C9 0.063(7) 0.042(5) 0.057(6) 0.010(5) -0.001(5) -0.012(5)
C10 0.048(7) 0.072(7) 0.084(8) 0.031(6) -0.015(6) -0.004(6)
C11 0.077(9) 0.075(8) 0.084(8) 0.031(7) -0.034(7) 0.004(7)
C12 0.056(7) 0.062(7) 0.071(7) 0.015(6) -0.011(6) -0.009(5)
C13 0.029(5) 0.044(5) 0.029(4) -0.002(4) -0.008(4) 0.005(4)
C14 0.039(5) 0.034(4) 0.028(4) 0.005(4) 0.011(4) 0.004(4)
O1 0.050(4) 0.022(3) 0.018(3) 0.003(2) 0.005(2) 0.004(2)
O2 0.071(4) 0.032(3) 0.019(3) -0.002(2) 0.005(3) 0.014(3)
O3 0.053(4) 0.029(3) 0.021(3) 0.012(2) 0.020(2) 0.012(3)
O4 0.046(4) 0.034(3) 0.024(3) 0.006(2) 0.003(3) -0.010(3)
O5 0.057(4) 0.052(4) 0.024(3) 0.004(3) 0.001(3) -0.017(3)
O6 0.082(5) 0.023(3) 0.011(2) 0.006(2) 0.010(3) -0.006(3)
O7 0.045(3) 0.018(2) 0.009(2) 0.0000(19) 0.008(2) -0.002(2)
O1W 0.23(4) 0.27(4) 0.13(2) -0.04(2) 0.10(2) -0.17(3)

loop_
_atom_type_symbol
_atom_type_description
_atom_type_scat_dispersion_real
_atom_type_scat_dispersion_imag
_atom_type_scat_source
C C 0.0033 0.0016 'International Tables Vol C Tables 4.2.6.8 and 6.1.1.4'
H H 0.0000 0.0000 'International Tables Vol C Tables 4.2.6.8 and 6.1.1.4'
O O 0.0106 0.0060 'International Tables Vol C Tables 4.2.6.8 and 6.1.1.4'
P P 0.1023 0.0942 'International Tables Vol C Tables 4.2.6.8 and 6.1.1.4'
Cu Cu 0.3201 1.2651 'International Tables Vol C Tables 4.2.6.8 and 6.1.1.4'

loop_
_geom_angle_atom_site_label_1
_geom_angle_atom_site_label_2
_geom_angle_atom_site_label_3
_geom_angle
_geom_angle_site_symmetry_1
_geom_angle_site_symmetry_3
O6 Cu1 O1 96.0(2) . 2_646
O6 Cu1 O4 95.3(2) . .
O1 Cu1 O4 161.6(2) 2_646 .
O6 Cu1 O7 176.3(2) . 4_565
O1 Cu1 O7 83.98(19) 2_646 4_565
O4 Cu1 O7 85.6(2) . 4_565
O6 Cu1 O3 103.7(2) . 3_667
O1 Cu1 O3 101.5(2) 2_646 3_667
O4 Cu1 O3 89.8(2) . 3_667
O7 Cu1 O3 72.67(17) 4_565 3_667
O6 Cu2 O2 91.9(2) . 4_566
O6 Cu2 O7 167.9(2) . .
O2 Cu2 O7 93.65(19) 4_566 .
O6 Cu2 O5 95.8(2) . .
O2 Cu2 O5 149.4(3) 4_566 .
O7 Cu2 O5 84.8(2) . .
O3 Cu3 O3 180.000(1) 2_647 4_566
O3 Cu3 O7 95.39(19) 2_647 3_658
O3 Cu3 O7 84.61(19) 4_566 3_658
O3 Cu3 O7 84.61(19) 2_647 .
O3 Cu3 O7 95.39(19) 4_566 .
O7 Cu3 O7 180.000(1) 3_658 .
O2 P1 O3 113.1(3) . .
O2 P1 O1 111.7(3) . .
O3 P1 O1 110.9(3) . .
O2 P1 C1 110.8(4) . .
O3 P1 C1 105.2(4) . .
O1 P1 C1 104.6(3) . .
C2 C1 P1 115.6(6) . .
C2 C1 H1A 108.4 . .
P1 C1 H1A 108.4 . .
C2 C1 H1B 108.4 . .
P1 C1 H1B 108.4 . .
H1A C1 H1B 107.4 . .
C3 C2 C7 118.0(8) . .
C3 C2 C1 121.3(8) . .
C7 C2 C1 120.6(9) . .
C2 C3 C4 121.5(8) . .
C2 C3 H3 119.2 . .
C4 C3 H3 119.2 . .
C5 C4 C3 118.8(9) . .
C5 C4 H4 120.6 . .
C3 C4 H4 120.6 . .
C6 C5 C4 121.7(8) . .
C6 C5 C8 119.1(7) . .
C4 C5 C8 119.3(8) . .
C5 C6 C7 118.3(8) . .
C5 C6 H6 120.8 . .
C7 C6 H6 120.8 . .
C2 C7 C6 121.6(8) . .
C2 C7 H7 119.2 . .
C6 C7 H7 119.2 . .
C13 C8 C9 119.4(8) . .
C13 C8 C5 122.9(8) . .
C9 C8 C5 117.5(8) . .
C10 C9 C8 121.3(9) . .
C10 C9 H9 119.4 . .
C8 C9 H9 119.4 . .
C9 C10 C11 120.3(10) . .
C9 C10 H10 119.8 . .
C11 C10 H10 119.8 . .
C10 C11 C12 119.0(10) . .
C10 C11 H11 120.5 . .
C12 C11 H11 120.5 . .
C11 C12 C13 120.9(9) . .
C11 C12 H12 119.5 . .
C13 C12 H12 119.5 . .
C8 C13 C12 118.8(8) . .
C8 C13 C14 124.6(7) . .
C12 C13 C14 116.5(8) . .
O4 C14 O5 123.9(8) . .
O4 C14 C13 118.5(7) . .
O5 C14 C13 117.6(7) . .
P1 O1 Cu1 135.5(3) . 2_656
P1 O2 Cu2 133.2(3) . 4_565
P1 O3 Cu3 131.6(3) . 2_657
P1 O3 Cu1 132.8(3) . 3_667
Cu3 O3 Cu1 94.09(18) 2_657 3_667
C14 O4 Cu1 132.3(5) . .
C14 O5 Cu2 134.2(5) . .
Cu1 O6 Cu2 121.9(2) . .
Cu2 O7 Cu3 126.1(2) . .
Cu2 O7 Cu1 102.72(19) . 4_566
Cu3 O7 Cu1 105.1(2) . 4_566

loop_
_geom_bond_atom_site_label_1
_geom_bond_atom_site_label_2
_geom_bond_distance
_geom_bond_site_symmetry_2
Cu1 O6 1.882(5) .
Cu1 O1 1.950(5) 2_646
Cu1 O4 1.953(5) .
Cu1 O7 1.998(4) 4_565
Cu1 O3 2.393(5) 3_667
Cu2 O6 1.888(4) .
Cu2 O2 1.932(5) 4_566
Cu2 O7 1.963(4) .
Cu2 O5 1.969(6) .
Cu3 O3 1.906(5) 2_647
Cu3 O3 1.906(5) 4_566
Cu3 O7 1.987(5) 3_658
Cu3 O7 1.987(5) .
P1 O2 1.514(5) .
P1 O3 1.520(5) .
P1 O1 1.530(5) .
P1 C1 1.822(9) .
C1 C2 1.521(11) .
C1 H1A 0.9700 .
C1 H1B 0.9700 .
C2 C3 1.386(13) .
C2 C7 1.385(11) .
C3 C4 1.392(12) .
C3 H3 0.9300 .
C4 C5 1.383(11) .
C4 H4 0.9300 .
C5 C6 1.372(12) .
C5 C8 1.522(11) .
C6 C7 1.406(11) .
C6 H6 0.9300 .
C7 H7 0.9300 .
C8 C13 1.370(11) .
C8 C9 1.384(12) .
C9 C10 1.352(13) .
C9 H9 0.9300 .
C10 C11 1.368(14) .
C10 H10 0.9300 .
C11 C12 1.376(14) .
C11 H11 0.9300 .
C12 C13 1.397(12) .
C12 H12 0.9300 .
C13 C14 1.503(11) .
C14 O4 1.240(8) .
C14 O5 1.273(9) .
O1 Cu1 1.950(5) 2_656
O2 Cu2 1.932(5) 4_565
O3 Cu3 1.906(4) 2_657
O3 Cu1 2.393(5) 3_667
O7 Cu1 1.998(4) 4_566

loop_
_geom_torsion_atom_site_label_1
_geom_torsion_atom_site_label_2
_geom_torsion_atom_site_label_3
_geom_torsion_atom_site_label_4
_geom_torsion
_geom_torsion_site_symmetry_1
_geom_torsion_site_symmetry_4
O2 P1 C1 C2 -67.5(8) . .
O3 P1 C1 C2 55.1(8) . .
O1 P1 C1 C2 172.0(7) . .
P1 C1 C2 C3 105.1(9) . .
P1 C1 C2 C7 -74.6(10) . .
C7 C2 C3 C4 3.1(13) . .
C1 C2 C3 C4 -176.6(8) . .
C2 C3 C4 C5 -1.7(13) . .
C3 C4 C5 C6 0.2(13) . .
C3 C4 C5 C8 -179.9(8) . .
C4 C5 C6 C7 -0.1(13) . .
C8 C5 C6 C7 -180.0(7) . .
C3 C2 C7 C6 -3.0(13) . .
C1 C2 C7 C6 176.7(7) . .
C5 C6 C7 C2 1.5(12) . .
C6 C5 C8 C13 68.3(11) . .
C4 C5 C8 C13 -111.6(10) . .
C6 C5 C8 C9 -105.9(10) . .
C4 C5 C8 C9 74.2(11) . .
C13 C8 C9 C10 3.3(15) . .
C5 C8 C9 C10 177.6(9) . .
C8 C9 C10 C11 -6.2(18) . .
C9 C10 C11 C12 6(2) . .
C10 C11 C12 C13 -2.4(19) . .
C9 C8 C13 C12 0.0(13) . .
C5 C8 C13 C12 -174.1(8) . .
C9 C8 C13 C14 -175.5(8) . .
C5 C8 C13 C14 10.5(13) . .
C11 C12 C13 C8 -0.4(16) . .
C11 C12 C13 C14 175.4(10) . .
C8 C13 C14 O4 19.2(12) . .
C12 C13 C14 O4 -156.3(8) . .
C8 C13 C14 O5 -162.8(8) . .
C12 C13 C14 O5 21.6(12) . .
O2 P1 O1 Cu1 32.0(6) . 2_656
O3 P1 O1 Cu1 -95.2(5) . 2_656
C1 P1 O1 Cu1 151.9(5) . 2_656
O3 P1 O2 Cu2 -44.3(6) . 4_565
O1 P1 O2 Cu2 -170.3(4) . 4_565
C1 P1 O2 Cu2 73.5(6) . 4_565
O2 P1 O3 Cu3 38.7(6) . 2_657
O1 P1 O3 Cu3 165.1(4) . 2_657
C1 P1 O3 Cu3 -82.3(5) . 2_657
O2 P1 O3 Cu1 -159.3(4) . 3_667
O1 P1 O3 Cu1 -32.9(5) . 3_667
C1 P1 O3 Cu1 79.7(5) . 3_667
O5 C14 O4 Cu1 6.8(12) . .
C13 C14 O4 Cu1 -175.4(5) . .
O6 Cu1 O4 C14 -32.3(7) . .
O1 Cu1 O4 C14 -160.1(7) 2_646 .
O7 Cu1 O4 C14 144.1(7) 4_565 .
O3 Cu1 O4 C14 71.5(7) 3_667 .
O4 C14 O5 Cu2 11.0(13) . .
C13 C14 O5 Cu2 -166.8(5) . .
O6 Cu2 O5 C14 4.2(8) . .
O2 Cu2 O5 C14 107.9(8) 4_566 .
O7 Cu2 O5 C14 -163.7(8) . .
O1 Cu1 O6 Cu2 -149.1(4) 2_646 .
O4 Cu1 O6 Cu2 45.5(4) . .
O7 Cu1 O6 Cu2 -59(3) 4_565 .
O3 Cu1 O6 Cu2 -45.6(4) 3_667 .
O2 Cu2 O6 Cu1 173.3(4) 4_566 .
O7 Cu2 O6 Cu1 55.8(12) . .
O5 Cu2 O6 Cu1 -36.4(4) . .
O6 Cu2 O7 Cu3 75.6(11) . .
O2 Cu2 O7 Cu3 -41.7(3) 4_566 .
O5 Cu2 O7 Cu3 169.0(3) . .
O6 Cu2 O7 Cu1 -44.1(11) . 4_566
O2 Cu2 O7 Cu1 -161.4(3) 4_566 4_566
O5 Cu2 O7 Cu1 49.2(3) . 4_566
O3 Cu3 O7 Cu2 -135.2(3) 2_647 .
O3 Cu3 O7 Cu2 44.8(3) 4_566 .
O7 Cu3 O7 Cu2 155(100) 3_658 .
O3 Cu3 O7 Cu1 -16.5(2) 2_647 4_566
O3 Cu3 O7 Cu1 163.5(2) 4_566 4_566
O7 Cu3 O7 Cu1 -86(100) 3_658 4_566
